data_7049781
loop_
_publ_author_name
'Kinzhalov, Mikhail A.'
'Eremina, Anzhelika A.'
'Smirnov, Andrey S.'
'Suslonov, Vitalii V.'
'Kukushkin, Vadim Yu'
'Luzyanin, Konstantin V.'

_publ_section_title
;
 Cleavage of acyclic diaminocarbene ligands at an iridium(iii) center.
 Recognition of a new reactivity mode for carbene ligands.
;
_journal_issue 22
_journal_name_full 'Dalton transactions (Cambridge, England : 2003)'
_journal_page_first 7571
_journal_page_last 7582
_journal_paper_doi 10.1039/c9dt01138b
_journal_volume 48
_journal_year 2019
_chemical_formula_moiety 'C30 H23 Br Ir N5, C H Cl3'
_chemical_formula_sum 'C31 H24 Br Cl3 Ir N5'
_chemical_formula_weight 845.01
_space_group_crystal_system monoclinic
_space_group_IT_number 14
_space_group_name_Hall '-P 2ybc'
_space_group_name_H-M_alt 'P 1 21/c 1'
_symmetry_space_group_name_Hall '-P 2ybc'
_symmetry_space_group_name_H-M 'P 1 21/c 1'
_atom_sites_solution_hydrogens mixed
_atom_sites_solution_primary iterative
_audit_creation_date 2018-06-01
_audit_creation_method
;
Olex2 1.2
(compiled 2018.05.29 svn.r3508 for OlexSys, GUI svn.r5506)
;
_audit_update_record
;
2018-06-01 deposited with the CCDC.    2019-04-22 downloaded from the CCDC.
;
_cell_angle_alpha 90
_cell_angle_beta 105.7660(19)
_cell_angle_gamma 90
_cell_formula_units_Z 4
_cell_length_a 14.0167(3)
_cell_length_b 12.4881(2)
_cell_length_c 19.1229(3)
_cell_measurement_reflns_used 12399
_cell_measurement_temperature 100(2)
_cell_measurement_theta_max 75.8660
_cell_measurement_theta_min 4.2520
_cell_volume 3221.38(10)
_computing_cell_refinement
;
CrysAlisPro, Agilent Technologies,
Version 1.171.37.35 (release 13-08-2014 CrysAlis171 .NET)
(compiled Aug 13 2014,18:06:01)
;
_computing_data_collection
;
CrysAlisPro, Agilent Technologies,
Version 1.171.37.35 (release 13-08-2014 CrysAlis171 .NET)
(compiled Aug 13 2014,18:06:01)
;
_computing_data_reduction
;
CrysAlisPro, Agilent Technologies,
Version 1.171.37.35 (release 13-08-2014 CrysAlis171 .NET)
(compiled Aug 13 2014,18:06:01)
;
_computing_molecular_graphics 'Olex2 (Dolomanov et al., 2009)'
_computing_publication_material 'Olex2 (Dolomanov et al., 2009)'
_computing_structure_refinement 'ShelXL (Sheldrick, 2015)'
_computing_structure_solution
;
Superflip (Palatinus & Chapuis, 2007;Palatinus & van der Lee, 2008;
Palatinus et al., 2012)
;
_diffrn_ambient_environment N~2~
_diffrn_ambient_temperature 100(2)
_diffrn_detector 'CCD plate'
_diffrn_detector_area_resol_mean 10.3829
_diffrn_detector_type Atlas
_diffrn_measured_fraction_theta_full 1.000
_diffrn_measured_fraction_theta_max 0.992
_diffrn_measurement_details
;
#__ type_ start__ end____ width___ exp.time_
  1 omega  -67.00  -18.00   1.0000    6.5000
omega____ theta____ kappa____ phi______ frames
    -      -40.3787   57.0000  -60.0000 49

#__ type_ start__ end____ width___ exp.time_
  2 omega  -50.00   -3.00   1.0000    6.5000
omega____ theta____ kappa____ phi______ frames
    -      -40.3787   38.0000   90.0000 47

#__ type_ start__ end____ width___ exp.time_
  3 omega  -48.00   34.00   1.0000    6.5000
omega____ theta____ kappa____ phi______ frames
    -      -40.3787   38.0000 -150.0000 82

#__ type_ start__ end____ width___ exp.time_
  4 omega    5.00   52.00   1.0000    6.5000
omega____ theta____ kappa____ phi______ frames
    -       40.3787  -99.0000  120.0000 47

#__ type_ start__ end____ width___ exp.time_
  5 omega   77.00  121.00   1.0000    6.5000
omega____ theta____ kappa____ phi______ frames
    -       40.3787 -178.0000   60.0000 44

#__ type_ start__ end____ width___ exp.time_
  6 omega   88.00  115.00   1.0000   25.5000
omega____ theta____ kappa____ phi______ frames
    -      113.0000 -112.0000 -180.0000 27

#__ type_ start__ end____ width___ exp.time_
  7 omega  105.00  156.00   1.0000   25.5000
omega____ theta____ kappa____ phi______ frames
    -      113.0000  112.0000  150.0000 51

#__ type_ start__ end____ width___ exp.time_
  8 omega   63.00   89.00   1.0000   25.5000
omega____ theta____ kappa____ phi______ frames
    -      113.0000 -112.0000   90.0000 26

#__ type_ start__ end____ width___ exp.time_
  9 omega   81.00  107.00   1.0000   25.5000
omega____ theta____ kappa____ phi______ frames
    -      113.0000  -95.0000  -30.0000 26

#__ type_ start__ end____ width___ exp.time_
 10 omega   60.00  107.00   1.0000   25.5000
omega____ theta____ kappa____ phi______ frames
    -      113.0000  -95.0000   30.0000 47

#__ type_ start__ end____ width___ exp.time_
 11 omega   42.00   82.00   1.0000   25.5000
omega____ theta____ kappa____ phi______ frames
    -      113.0000  -30.0000  120.0000 40

#__ type_ start__ end____ width___ exp.time_
 12 omega   63.00   91.00   1.0000   25.5000
omega____ theta____ kappa____ phi______ frames
    -      113.0000  -30.0000   30.0000 28

#__ type_ start__ end____ width___ exp.time_
 13 omega   36.00   63.00   1.0000   25.5000
omega____ theta____ kappa____ phi______ frames
    -      113.0000  -95.0000  -30.0000 27

#__ type_ start__ end____ width___ exp.time_
 14 omega   82.00  177.00   1.0000   25.5000
omega____ theta____ kappa____ phi______ frames
    -      113.0000   77.0000 -180.0000 95

#__ type_ start__ end____ width___ exp.time_
 15 omega   29.00   60.00   1.0000   25.5000
omega____ theta____ kappa____ phi______ frames
    -      113.0000  -95.0000  -60.0000 31

#__ type_ start__ end____ width___ exp.time_
 16 omega   60.00   94.00   1.0000   25.5000
omega____ theta____ kappa____ phi______ frames
    -      113.0000 -112.0000 -120.0000 34

#__ type_ start__ end____ width___ exp.time_
 17 omega   36.00  101.00   1.0000   25.5000
omega____ theta____ kappa____ phi______ frames
    -      113.0000 -112.0000  120.0000 65

#__ type_ start__ end____ width___ exp.time_
 18 omega   74.00  101.00   1.0000   25.5000
omega____ theta____ kappa____ phi______ frames
    -      113.0000  -95.0000  -60.0000 27

#__ type_ start__ end____ width___ exp.time_
 19 omega   41.00   88.00   1.0000   25.5000
omega____ theta____ kappa____ phi______ frames
    -      113.0000  -45.0000   90.0000 47

#__ type_ start__ end____ width___ exp.time_
 20 omega   30.00   64.00   1.0000   25.5000
omega____ theta____ kappa____ phi______ frames
    -      113.0000  -95.0000 -120.0000 34

#__ type_ start__ end____ width___ exp.time_
 21 omega   70.00  102.00   1.0000   25.5000
omega____ theta____ kappa____ phi______ frames
    -      113.0000  -95.0000 -120.0000 32

#__ type_ start__ end____ width___ exp.time_
 22 omega  101.00  127.00   1.0000   25.5000
omega____ theta____ kappa____ phi______ frames
    -      113.0000  112.0000   30.0000 26

#__ type_ start__ end____ width___ exp.time_
 23 omega  149.00  175.00   1.0000   25.5000
omega____ theta____ kappa____ phi______ frames
    -      113.0000  112.0000   30.0000 26

#__ type_ start__ end____ width___ exp.time_
 24 omega   61.00   96.00   1.0000   25.5000
omega____ theta____ kappa____ phi______ frames
    -      113.0000  -45.0000 -120.0000 35

#__ type_ start__ end____ width___ exp.time_
 25 omega   39.00   94.00   1.0000   25.5000
omega____ theta____ kappa____ phi______ frames
    -      113.0000  -45.0000   30.0000 55

#__ type_ start__ end____ width___ exp.time_
 26 omega   47.00   73.00   1.0000   25.5000
omega____ theta____ kappa____ phi______ frames
    -      113.0000  -22.0000   86.0000 26

#__ type_ start__ end____ width___ exp.time_
 27 omega  -28.00   27.00   1.0000    6.5000
omega____ theta____ kappa____ phi______ frames
    -      -40.3787   77.0000 -120.0000 55

#__ type_ start__ end____ width___ exp.time_
 28 omega -105.00  -32.00   1.0000    6.5000
omega____ theta____ kappa____ phi______ frames
    -      -40.3787  -38.0000   60.0000 73

#__ type_ start__ end____ width___ exp.time_
 29 omega  -41.00   18.00   1.0000    6.5000
omega____ theta____ kappa____ phi______ frames
    -      -40.3787   38.0000    0.0000 59

#__ type_ start__ end____ width___ exp.time_
 30 omega  -73.00  -40.00   1.0000    6.5000
omega____ theta____ kappa____ phi______ frames
    -      -40.3787   77.0000 -120.0000 33

#__ type_ start__ end____ width___ exp.time_
 31 omega  103.00  129.00   1.0000    6.5000
omega____ theta____ kappa____ phi______ frames
    -       40.3787  178.0000 -180.0000 26

#__ type_ start__ end____ width___ exp.time_
 32 omega   72.00   99.00   1.0000    6.5000
omega____ theta____ kappa____ phi______ frames
    -       40.3787 -178.0000  150.0000 27

#__ type_ start__ end____ width___ exp.time_
 33 omega  145.00  176.00   1.0000   25.5000
omega____ theta____ kappa____ phi______ frames
    -      113.0000   30.0000    0.0000 31

#__ type_ start__ end____ width___ exp.time_
 34 omega   88.00  114.00   1.0000   25.5000
omega____ theta____ kappa____ phi______ frames
    -      113.0000 -112.0000  120.0000 26

#__ type_ start__ end____ width___ exp.time_
 35 omega  105.00  172.00   1.0000   25.5000
omega____ theta____ kappa____ phi______ frames
    -      113.0000  112.0000  120.0000 67

#__ type_ start__ end____ width___ exp.time_
 36 omega   89.00  115.00   1.0000   25.5000
omega____ theta____ kappa____ phi______ frames
    -      113.0000 -112.0000  -90.0000 26

#__ type_ start__ end____ width___ exp.time_
 37 omega   36.00   70.00   1.0000   25.5000
omega____ theta____ kappa____ phi______ frames
    -      113.0000 -112.0000  -90.0000 34

#__ type_ start__ end____ width___ exp.time_
 38 omega  114.00  140.00   1.0000   25.5000
omega____ theta____ kappa____ phi______ frames
    -      113.0000  178.0000   30.0000 26

#__ type_ start__ end____ width___ exp.time_
 39 omega   61.00   87.00   1.0000   25.5000
omega____ theta____ kappa____ phi______ frames
    -      113.0000 -112.0000   60.0000 26
;
_diffrn_measurement_device 'four-circle diffractometer'
_diffrn_measurement_device_type 'SuperNova, Dual, Cu at zero, Atlas'
_diffrn_measurement_method '\w scans'
_diffrn_orient_matrix_UB_11 -0.0948776000
_diffrn_orient_matrix_UB_12 -0.0681569000
_diffrn_orient_matrix_UB_13 -0.0240050000
_diffrn_orient_matrix_UB_21 -0.0630227000
_diffrn_orient_matrix_UB_22 0.0994136000
_diffrn_orient_matrix_UB_23 0.0045237000
_diffrn_orient_matrix_UB_31 -0.0075075000
_diffrn_orient_matrix_UB_32 0.0260444000
_diffrn_orient_matrix_UB_33 -0.0801315000
_diffrn_radiation_monochromator mirror
_diffrn_radiation_probe x-ray
_diffrn_radiation_type CuK\a
_diffrn_radiation_wavelength 1.54184
_diffrn_reflns_av_R_equivalents 0.0890
_diffrn_reflns_av_unetI/netI 0.0507
_diffrn_reflns_Laue_measured_fraction_full 1.000
_diffrn_reflns_Laue_measured_fraction_max 0.992
_diffrn_reflns_limit_h_max 17
_diffrn_reflns_limit_h_min -17
_diffrn_reflns_limit_k_max 15
_diffrn_reflns_limit_k_min -14
_diffrn_reflns_limit_l_max 16
_diffrn_reflns_limit_l_min -24
_diffrn_reflns_number 27500
_diffrn_reflns_point_group_measured_fraction_full 1.000
_diffrn_reflns_point_group_measured_fraction_max 0.992
_diffrn_reflns_theta_full 67.684
_diffrn_reflns_theta_max 76.329
_diffrn_reflns_theta_min 3.276
_diffrn_source 'sealed X-ray tube'
_diffrn_source_type 'SuperNova (Cu) X-ray Source'
_exptl_absorpt_coefficient_mu 11.993
_exptl_absorpt_correction_T_max 1.00000
_exptl_absorpt_correction_T_min 0.27022
_exptl_absorpt_correction_type multi-scan
_exptl_absorpt_process_details
;
CrysAlisPro, Agilent Technologies,
Version 1.171.37.35 (release 13-08-2014 CrysAlis171 .NET)
(compiled Aug 13 2014,18:06:01)
Empirical absorption correction using spherical harmonics,
 implemented in SCALE3 ABSPACK scaling algorithm.
;
_exptl_crystal_colour 'clear yellow'
_exptl_crystal_colour_lustre clear
_exptl_crystal_colour_primary yellow
_exptl_crystal_density_diffrn 1.742
_exptl_crystal_description prism
_exptl_crystal_F_000 1632
_exptl_crystal_size_max 0.15
_exptl_crystal_size_mid 0.15
_exptl_crystal_size_min 0.1
_refine_diff_density_max 2.399
_refine_diff_density_min -3.067
_refine_diff_density_rms 0.178
_refine_ls_extinction_method none
_refine_ls_goodness_of_fit_ref 1.030
_refine_ls_hydrogen_treatment constr
_refine_ls_matrix_type full
_refine_ls_number_parameters 371
_refine_ls_number_reflns 6699
_refine_ls_number_restraints 6
_refine_ls_restrained_S_all 1.029
_refine_ls_R_factor_all 0.0601
_refine_ls_R_factor_gt 0.0514
_refine_ls_shift/su_max 0.001
_refine_ls_shift/su_mean 0.000
_refine_ls_structure_factor_coef Fsqd
_refine_ls_weighting_details 'w=1/[\s^2^(Fo^2^)+(0.0748P)^2^+16.4897P] where P=(Fo^2^+2Fc^2^)/3'
_refine_ls_weighting_scheme calc
_refine_ls_wR_factor_gt 0.1331
_refine_ls_wR_factor_ref 0.1427
_reflns_Friedel_coverage 0.000
_reflns_number_gt 5726
_reflns_number_total 6699
_reflns_threshold_expression 'I > 2\s(I)'
_cod_data_source_file c9dt01138b2.cif
_cod_data_source_block ea-69
_cod_depositor_comments 'Adding full bibliography for 7049777--7049781.cif.'
_cod_database_code 7049781
_shelx_shelxl_version_number 2014/7
_chemical_oxdiff_formula 'C32 Br Ir Cl3 N5 O3'
_shelx_space_group_comment
;
The symmetry employed for this shelxl refinement is uniquely defined
by the following loop, which should always be used as a source of
symmetry information in preference to the above space-group names.
They are only intended as comments.
;
_reflns_odcompleteness_completeness 99.94
_reflns_odcompleteness_iscentric 1
_reflns_odcompleteness_theta 75.12
_olex2_refinement_description
;
1. Fixed Uiso
 At 1.2 times of:
  All C(H) groups, All N(H) groups, All N(H,H) groups
2. Restrained distances
 Br1A-C26A \\sim Br1A-C28A \\sim Br1-C28 \\sim Br1-C26
 with sigma of 0.002
3. Uiso/Uaniso restraints and constraints
Uanis(Br1A) = Uanis(Br1)
Uanis(C25) = Uanis(C25A)
Uanis(C24A) = Uanis(C24)
Uanis(C29A) = Uanis(C29)
Uanis(C27A) = Uanis(C27)
Uanis(C28A) = Uanis(C28)
Uanis(C26) = Uanis(C26A)
Uanis(N4) = Uanis(N4A)
4. Others
 Sof(Br1A)=Sof(N4A)=Sof(H4AA)=Sof(C27A)=Sof(C28A)=Sof(H28A)=Sof(C29A)=
 Sof(H29A)=Sof(C24A)=Sof(C25A)=Sof(H25A)=Sof(C26A)=Sof(H26A)=1-FVAR(1)
 Sof(N4)=Sof(H4)=Sof(C27)=Sof(C26)=Sof(H26)=Sof(C25)=Sof(H25)=Sof(C24)=
 Sof(C29)=Sof(H29)=Sof(C28)=Sof(H28)=Sof(Br1)=FVAR(1)
5.a Riding coordinates:
 N4A(H4AA)
5.b Ternary CH refined with riding coordinates:
 C1S(H1S)
5.c Aromatic/amide H refined with riding coordinates:
 C22(H22), C14(H14), C16(H16), C15(H15), C13(H13), C8(H8), C19(H19), C21(H21),
 C20(H20), C2(H2), C10(H10), C11(H11), N4(H4), C5(H5), C3(H3), C4(H4A), C9(H9),
 C26(H26), C25(H25), C29(H29), C28(H28), C28A(H28A), C29A(H29A), C25A(H25A),
 C26A(H26A)
5.d Fitted hexagon refined as free rotating group:
 C27(C26,C25,C24,C29,C28), C27A(C28A,C29A,C24A,C25A,C26A)
5.e X=CH2 refined with riding coordinates:
 N3(H3A,H3B)
;
_olex2_submission_special_instructions 'No special instructions were received'

loop_
_space_group_symop_operation_xyz
'x, y, z'
'-x, y+1/2, -z+1/2'
'-x, -y, -z'
'x, -y-1/2, z-1/2'

loop_
_atom_site_label
_atom_site_type_symbol
_atom_site_fract_x
_atom_site_fract_y
_atom_site_fract_z
_atom_site_U_iso_or_equiv
_atom_site_adp_type
_atom_site_occupancy
_atom_site_site_symmetry_order
_atom_site_calc_flag
_atom_site_refinement_flags_posn
_atom_site_refinement_flags_occupancy
_atom_site_disorder_assembly
_atom_site_disorder_group
Ir1 Ir 0.83138(2) 0.39366(2) 0.30514(2) 0.03129(11) Uani 1 1 d . . . .
Br1A Br 0.5623(10) 0.5136(10) 0.6733(6) 0.0407(7) Uani 0.327(10) 1 d D P A 2
Cl1S Cl 0.81498(19) 0.73699(17) 0.42347(10) 0.0574(5) Uani 1 1 d . . . .
Cl3S Cl 0.93938(19) 0.84784(18) 0.54745(12) 0.0596(5) Uani 1 1 d . . . .
Cl2S Cl 0.7267(2) 0.85075(19) 0.52060(13) 0.0644(6) Uani 1 1 d . . . .
N1 N 0.8394(5) 0.2312(5) 0.3197(3) 0.0394(13) Uani 1 1 d . . . .
N3 N 0.8688(5) 0.4538(5) 0.4631(3) 0.0373(13) Uani 1 1 d . . . .
H3A H 0.8526 0.4785 0.5015 0.045 Uiso 1 1 calc R . . .
H3B H 0.9314 0.4418 0.4653 0.045 Uiso 1 1 calc R . . .
N2 N 0.8061(4) 0.5497(5) 0.2699(3) 0.0342(12) Uani 1 1 d . . . .
C12 C 0.6816(7) 0.3846(7) 0.2512(4) 0.0468(19) Uani 1 1 d . . . .
C22 C 0.8792(6) 0.6235(5) 0.2787(4) 0.0359(15) Uani 1 1 d . . . .
H22 H 0.9447 0.6045 0.3052 0.043 Uiso 1 1 calc R . . .
C14 C 0.5218(7) 0.3050(8) 0.2012(4) 0.056(2) Uani 1 1 d . . . .
H14 H 0.4812 0.2428 0.1928 0.067 Uiso 1 1 calc R . . .
C16 C 0.5424(7) 0.4940(8) 0.1863(4) 0.057(2) Uani 1 1 d . . . .
H16 H 0.5154 0.5618 0.1688 0.068 Uiso 1 1 calc R . . .
C15 C 0.4817(7) 0.4025(9) 0.1746(5) 0.063(3) Uani 1 1 d . . . .
H15 H 0.4137 0.4078 0.1486 0.076 Uiso 1 1 calc R . . .
C13 C 0.6203(6) 0.2966(7) 0.2400(4) 0.0471(19) Uani 1 1 d . . . .
H13 H 0.6460 0.2291 0.2591 0.057 Uiso 1 1 calc R . . .
C17 C 0.6423(6) 0.4850(7) 0.2236(4) 0.0454(18) Uani 1 1 d . . . .
C18 C 0.7118(6) 0.5745(6) 0.2329(3) 0.0393(15) Uani 1 1 d . . . .
C8 C 0.8574(6) 0.0611(6) 0.2660(4) 0.0431(16) Uani 1 1 d . . . .
H8 H 0.8701 0.0209 0.2273 0.052 Uiso 1 1 calc R . . .
C19 C 0.6908(7) 0.6785(8) 0.2061(4) 0.055(2) Uani 1 1 d . . . .
H19 H 0.6243 0.6977 0.1823 0.066 Uiso 1 1 calc R . . .
C21 C 0.8613(7) 0.7264(6) 0.2500(4) 0.0443(17) Uani 1 1 d . . . .
H21 H 0.9138 0.7764 0.2551 0.053 Uiso 1 1 calc R . . .
C20 C 0.7650(7) 0.7538(7) 0.2137(4) 0.055(2) Uani 1 1 d . . . .
H20 H 0.7501 0.8237 0.1943 0.066 Uiso 1 1 calc R . . .
C2 C 0.8898(7) 0.4132(6) 0.1588(4) 0.047(2) Uani 1 1 d . . . .
H2 H 0.8895 0.4889 0.1637 0.056 Uiso 1 1 calc R . . .
C1 C 0.8668(6) 0.3482(5) 0.2122(3) 0.0341(14) Uani 1 1 d . . . .
C6 C 0.8714(6) 0.2369(6) 0.2028(3) 0.0366(14) Uani 1 1 d . . . .
C7 C 0.8553(6) 0.1719(6) 0.2627(4) 0.0379(15) Uani 1 1 d . . . .
C10 C 0.8221(7) 0.0680(7) 0.3816(4) 0.051(2) Uani 1 1 d . . . .
H10 H 0.8085 0.0335 0.4221 0.062 Uiso 1 1 calc R . . .
C11 C 0.8233(6) 0.1786(6) 0.3773(4) 0.0426(16) Uani 1 1 d . . . .
H11 H 0.8125 0.2193 0.4164 0.051 Uiso 1 1 calc R . . .
C23 C 0.7991(5) 0.4349(6) 0.4024(3) 0.0347(14) Uani 1 1 d . . . .
N4 N 0.7075(8) 0.4573(8) 0.4078(5) 0.0308(19) Uani 0.673(10) 1 d . P A 1
H4 H 0.6596 0.4581 0.3670 0.037 Uiso 0.673(10) 1 calc R P A 1
C5 C 0.8920(6) 0.1919(6) 0.1409(4) 0.0451(18) Uani 1 1 d . . . .
H5 H 0.8904 0.1165 0.1343 0.054 Uiso 1 1 calc R . . .
C1S C 0.8299(7) 0.7744(6) 0.5140(4) 0.0450(18) Uani 1 1 d . . . .
H1S H 0.8335 0.7082 0.5440 0.054 Uiso 1 1 calc R . . .
C3 C 0.9133(9) 0.3678(7) 0.0983(4) 0.060(3) Uani 1 1 d . . . .
H3 H 0.9285 0.4128 0.0627 0.072 Uiso 1 1 calc R . . .
C4 C 0.9142(8) 0.2580(7) 0.0903(4) 0.054(2) Uani 1 1 d . . . .
H4A H 0.9304 0.2280 0.0493 0.065 Uiso 1 1 calc R . . .
C9 C 0.8409(7) 0.0087(7) 0.3260(4) 0.0498(19) Uani 1 1 d . . . .
H9 H 0.8425 -0.0673 0.3286 0.060 Uiso 1 1 calc R . . .
C27 C 0.6133(7) 0.5120(5) 0.5960(3) 0.038(2) Uani 0.673(10) 1 d . P A 1
C26 C 0.6621(6) 0.4178(6) 0.5882(3) 0.040(3) Uani 0.673(10) 1 d DG P A 1
H26 H 0.6729 0.3643 0.6248 0.048 Uiso 0.673(10) 1 calc R P A 1
C25 C 0.6952(6) 0.4017(6) 0.5267(3) 0.040(2) Uani 0.673(10) 1 d G P A 1
H25 H 0.7286 0.3373 0.5214 0.048 Uiso 0.673(10) 1 calc R P A 1
C24 C 0.6794(6) 0.4799(6) 0.4731(3) 0.029(2) Uani 0.673(10) 1 d G P A 1
C29 C 0.6306(6) 0.5742(5) 0.4809(3) 0.028(2) Uani 0.673(10) 1 d G P A 1
H29 H 0.6198 0.6276 0.4442 0.034 Uiso 0.673(10) 1 calc R P A 1
C28 C 0.5975(7) 0.5902(5) 0.5423(4) 0.034(2) Uani 0.673(10) 1 d DG P A 1
H28 H 0.5641 0.6547 0.5476 0.041 Uiso 0.673(10) 1 calc R P A 1
N5 N 1.0625(5) 0.4253(4) 0.3892(3) 0.0344(12) Uani 1 1 d . . . .
C30 C 0.9820(6) 0.4128(5) 0.3576(3) 0.0348(15) Uani 1 1 d . . . .
Br1 Br 0.5692(4) 0.5340(5) 0.6794(3) 0.0407(7) Uani 0.673(10) 1 d D P A 1
N4A N 0.7039(18) 0.4081(17) 0.4065(11) 0.0308(19) Uani 0.327(10) 1 d . P A 2
H4AA H 0.6513 0.3770 0.3779 0.037 Uiso 0.327(10) 1 d R P A 2
C27A C 0.6110(16) 0.4816(8) 0.5932(8) 0.038(2) Uani 0.327(10) 1 d . P A 2
C28A C 0.6226(17) 0.5629(9) 0.5465(9) 0.034(2) Uani 0.327(10) 1 d DG P A 2
H28A H 0.6100 0.6351 0.5567 0.041 Uiso 0.327(10) 1 calc R P A 2
C29A C 0.6529(15) 0.5385(12) 0.4849(8) 0.028(2) Uani 0.327(10) 1 d G P A 2
H29A H 0.6608 0.5941 0.4530 0.034 Uiso 0.327(10) 1 calc R P A 2
C24A C 0.6714(14) 0.4328(13) 0.4699(7) 0.029(2) Uani 0.327(10) 1 d G P A 2
C25A C 0.6598(15) 0.3515(11) 0.5165(8) 0.040(2) Uani 0.327(10) 1 d G P A 2
H25A H 0.6725 0.2793 0.5063 0.048 Uiso 0.327(10) 1 calc R P A 2
C26A C 0.6296(15) 0.3759(9) 0.5782(8) 0.040(3) Uani 0.327(10) 1 d DG P A 2
H26A H 0.6216 0.3204 0.6101 0.048 Uiso 0.327(10) 1 calc R P A 2

loop_
_atom_site_aniso_label
_atom_site_aniso_U_11
_atom_site_aniso_U_22
_atom_site_aniso_U_33
_atom_site_aniso_U_23
_atom_site_aniso_U_13
_atom_site_aniso_U_12
Ir1 0.0521(2) 0.03480(17) 0.01160(15) 0.00105(9) 0.01658(12) 0.00308(11)
Br1A 0.0458(9) 0.062(2) 0.0190(9) -0.0117(9) 0.0169(8) -0.0066(12)
Cl1S 0.0989(16) 0.0488(10) 0.0357(9) -0.0112(8) 0.0375(10) -0.0154(10)
Cl3S 0.0849(15) 0.0472(11) 0.0459(11) -0.0042(8) 0.0163(10) -0.0086(10)
Cl2S 0.0942(17) 0.0507(11) 0.0618(13) 0.0036(10) 0.0444(13) 0.0154(11)
N1 0.064(4) 0.038(3) 0.020(2) -0.001(2) 0.019(3) -0.006(3)
N3 0.054(3) 0.044(3) 0.022(3) -0.011(2) 0.024(3) -0.005(3)
N2 0.053(3) 0.039(3) 0.015(2) 0.002(2) 0.016(2) 0.007(2)
C12 0.062(5) 0.068(5) 0.013(3) -0.001(3) 0.016(3) 0.006(4)
C22 0.059(4) 0.029(3) 0.022(3) -0.002(2) 0.017(3) 0.005(3)
C14 0.067(6) 0.071(6) 0.034(4) -0.011(4) 0.021(4) -0.005(4)
C16 0.068(6) 0.074(6) 0.030(4) -0.007(4) 0.018(4) 0.005(5)
C15 0.055(5) 0.101(8) 0.032(4) -0.018(4) 0.011(4) 0.000(5)
C13 0.059(5) 0.063(5) 0.022(3) -0.014(3) 0.016(3) -0.007(4)
C17 0.058(5) 0.064(5) 0.019(3) -0.007(3) 0.017(3) 0.003(4)
C18 0.052(4) 0.052(4) 0.014(3) -0.005(3) 0.009(3) 0.007(3)
C8 0.063(5) 0.036(4) 0.033(4) 0.000(3) 0.017(3) -0.007(3)
C19 0.071(6) 0.060(5) 0.032(4) -0.003(4) 0.008(4) 0.018(4)
C21 0.073(5) 0.038(4) 0.023(3) -0.001(3) 0.017(3) 0.006(3)
C20 0.087(6) 0.038(4) 0.033(4) 0.002(3) 0.007(4) 0.011(4)
C2 0.093(6) 0.038(4) 0.016(3) 0.006(3) 0.027(4) 0.008(4)
C1 0.063(4) 0.033(3) 0.010(3) -0.001(2) 0.016(3) 0.003(3)
C6 0.056(4) 0.033(3) 0.021(3) -0.001(2) 0.013(3) 0.001(3)
C7 0.061(4) 0.034(3) 0.022(3) -0.002(3) 0.017(3) -0.002(3)
C10 0.078(6) 0.050(4) 0.029(4) 0.011(3) 0.019(4) -0.009(4)
C11 0.063(5) 0.045(4) 0.022(3) 0.004(3) 0.016(3) -0.006(3)
C23 0.056(4) 0.035(3) 0.018(3) 0.005(2) 0.019(3) 0.005(3)
N4 0.053(4) 0.029(5) 0.017(3) 0.002(4) 0.020(3) 0.011(5)
C5 0.075(5) 0.035(4) 0.031(4) -0.006(3) 0.025(4) 0.003(3)
C1S 0.078(5) 0.033(3) 0.030(3) 0.004(3) 0.023(4) 0.006(3)
C3 0.125(8) 0.042(4) 0.028(4) 0.005(3) 0.047(5) 0.014(5)
C4 0.099(7) 0.046(4) 0.027(4) -0.003(3) 0.034(4) 0.006(4)
C9 0.074(6) 0.040(4) 0.037(4) 0.003(3) 0.017(4) -0.005(4)
C27 0.041(4) 0.064(7) 0.013(3) -0.006(4) 0.017(3) 0.000(5)
C26 0.056(7) 0.045(7) 0.028(5) 0.011(4) 0.025(5) 0.013(5)
C25 0.057(7) 0.041(7) 0.030(5) 0.006(4) 0.024(5) 0.011(4)
C24 0.045(4) 0.024(6) 0.022(3) -0.003(4) 0.016(3) 0.005(5)
C29 0.036(5) 0.029(6) 0.023(3) 0.000(4) 0.014(4) 0.003(4)
C28 0.033(7) 0.046(6) 0.025(4) -0.010(4) 0.012(4) 0.000(4)
N5 0.059(4) 0.027(3) 0.023(3) 0.001(2) 0.021(3) 0.000(2)
C30 0.065(5) 0.032(3) 0.015(3) 0.001(2) 0.024(3) 0.009(3)
Br1 0.0458(9) 0.062(2) 0.0190(9) -0.0117(9) 0.0169(8) -0.0066(12)
N4A 0.053(4) 0.029(5) 0.017(3) 0.002(4) 0.020(3) 0.011(5)
C27A 0.041(4) 0.064(7) 0.013(3) -0.006(4) 0.017(3) 0.000(5)
C28A 0.033(7) 0.046(6) 0.025(4) -0.010(4) 0.012(4) 0.000(4)
C29A 0.036(5) 0.029(6) 0.023(3) 0.000(4) 0.014(4) 0.003(4)
C24A 0.045(4) 0.024(6) 0.022(3) -0.003(4) 0.016(3) 0.005(5)
C25A 0.057(7) 0.041(7) 0.030(5) 0.006(4) 0.024(5) 0.011(4)
C26A 0.056(7) 0.045(7) 0.028(5) 0.011(4) 0.025(5) 0.013(5)

loop_
_atom_type_symbol
_atom_type_description
_atom_type_scat_dispersion_real
_atom_type_scat_dispersion_imag
_atom_type_scat_source
C C 0.0181 0.0091 'International Tables Vol C Tables 4.2.6.8 and 6.1.1.4'
H H 0.0000 0.0000 'International Tables Vol C Tables 4.2.6.8 and 6.1.1.4'
Br Br -0.6763 1.2805 'International Tables Vol C Tables 4.2.6.8 and 6.1.1.4'
Cl Cl 0.3639 0.7018 'International Tables Vol C Tables 4.2.6.8 and 6.1.1.4'
Ir Ir -4.7710 6.5667 'International Tables Vol C Tables 4.2.6.8 and 6.1.1.4'
N N 0.0311 0.0180 'International Tables Vol C Tables 4.2.6.8 and 6.1.1.4'

loop_
_geom_angle_atom_site_label_1
_geom_angle_atom_site_label_2
_geom_angle_atom_site_label_3
_geom_angle
N1 Ir1 N2 168.5(2)
N1 Ir1 C12 91.4(3)
N1 Ir1 C1 80.0(2)
N1 Ir1 C23 98.1(2)
N1 Ir1 C30 92.1(3)
N2 Ir1 C12 80.1(3)
N2 Ir1 C23 89.9(2)
N2 Ir1 C30 96.3(2)
C12 Ir1 C23 91.2(3)
C12 Ir1 C30 176.4(3)
C1 Ir1 N2 92.2(2)
C1 Ir1 C12 90.3(3)
C1 Ir1 C23 177.6(3)
C1 Ir1 C30 89.8(3)
C30 Ir1 C23 88.8(3)
C7 N1 Ir1 116.0(4)
C11 N1 Ir1 125.2(5)
C11 N1 C7 118.6(6)
C22 N2 Ir1 123.1(5)
C22 N2 C18 120.5(6)
C18 N2 Ir1 116.3(5)
C13 C12 Ir1 128.8(7)
C13 C12 C17 119.1(8)
C17 C12 Ir1 112.1(6)
N2 C22 C21 121.9(7)
C15 C14 C13 120.8(9)
C17 C16 C15 119.8(10)
C14 C15 C16 119.4(9)
C12 C13 C14 120.9(9)
C12 C17 C18 116.9(7)
C16 C17 C12 120.0(9)
C16 C17 C18 123.0(8)
N2 C18 C17 114.4(7)
N2 C18 C19 118.8(8)
C19 C18 C17 126.7(8)
C7 C8 C9 120.0(7)
C20 C19 C18 121.0(8)
C20 C21 C22 118.2(8)
C19 C20 C21 119.3(8)
C3 C2 C1 121.1(7)
C2 C1 Ir1 128.8(5)
C6 C1 Ir1 114.5(4)
C6 C1 C2 116.7(6)
C1 C6 C7 115.1(5)
C1 C6 C5 122.0(6)
C5 C6 C7 122.9(6)
N1 C7 C6 114.1(6)
C8 C7 N1 120.4(6)
C8 C7 C6 125.5(6)
C9 C10 C11 118.9(7)
N1 C11 C10 122.7(7)
N3 C23 Ir1 122.6(5)
N3 C23 N4 112.8(6)
N3 C23 N4A 118.8(10)
N4 C23 Ir1 124.1(6)
N4A C23 Ir1 115.5(10)
C23 N4 C24 126.9(8)
C4 C5 C6 119.4(7)
Cl1S C1S Cl3S 111.0(4)
Cl1S C1S Cl2S 109.6(5)
Cl3S C1S Cl2S 110.2(4)
C4 C3 C2 120.2(7)
C5 C4 C3 120.6(7)
C10 C9 C8 119.4(8)
C26 C27 C28 120.0
C26 C27 Br1 119.96(7)
C28 C27 Br1 120.04(7)
C25 C26 C27 120.0
C26 C25 C24 120.0
C25 C24 N4 118.5(5)
C29 C24 N4 121.3(5)
C29 C24 C25 120.0
C24 C29 C28 120.0
C29 C28 C27 120.0
N5 C30 Ir1 176.3(5)
C23 N4A C24A 121.4(18)
C28A C27A Br1A 119.95(9)
C28A C27A C26A 120.0
C26A C27A Br1A 119.93(9)
C27A C28A C29A 120.0
C24A C29A C28A 120.0
C29A C24A N4A 119.8(11)
C25A C24A N4A 120.2(11)
C25A C24A C29A 120.0
C24A C25A C26A 120.0
C25A C26A C27A 120.0

loop_
_geom_bond_atom_site_label_1
_geom_bond_atom_site_label_2
_geom_bond_distance
Ir1 N1 2.046(6)
Ir1 N2 2.061(6)
Ir1 C12 2.075(9)
Ir1 C1 2.050(6)
Ir1 C23 2.094(6)
Ir1 C30 2.091(9)
Br1A C27A 1.883(3)
Cl1S C1S 1.750(7)
Cl3S C1S 1.753(9)
Cl2S C1S 1.765(8)
N1 C7 1.384(8)
N1 C11 1.354(8)
N3 C23 1.320(9)
N2 C22 1.354(9)
N2 C18 1.354(9)
C12 C13 1.376(12)
C12 C17 1.413(12)
C22 C21 1.394(10)
C14 C15 1.379(14)
C14 C13 1.382(12)
C16 C15 1.406(14)
C16 C17 1.392(12)
C17 C18 1.462(12)
C18 C19 1.398(12)
C8 C7 1.384(10)
C8 C9 1.395(10)
C19 C20 1.381(14)
C21 C20 1.381(12)
C2 C1 1.409(9)
C2 C3 1.405(9)
C1 C6 1.405(9)
C6 C7 1.471(9)
C6 C5 1.409(9)
C10 C11 1.385(12)
C10 C9 1.377(12)
C23 N4 1.346(12)
C23 N4A 1.40(2)
N4 C24 1.435(9)
C5 C4 1.371(10)
C3 C4 1.380(11)
C27 C26 1.3900
C27 C28 1.3900
C27 Br1 1.882(3)
C26 C25 1.3900
C25 C24 1.3900
C24 C29 1.3900
C29 C28 1.3900
N5 C30 1.137(10)
N4A C24A 1.44(2)
C27A C28A 1.3900
C27A C26A 1.3900
C28A C29A 1.3900
C29A C24A 1.3900
C24A C25A 1.3900
C25A C26A 1.3900
